data_5000294
loop_
_publ_author_name
'Colette Boskovic'
'Wolfgang Wernsdorfer'
'Kirsten Folting'
'John C. Huffman'
'David N. Hendrickson'
'George Christou'

_publ_section_title
;
Single-Molecule Magnets: Novel Mn8 and Mn9 Carboxylate Clusters Containing
an Unusual Pentadentate Ligand Derived from Pyridine-2,6-dimethanol
;
_journal_name_full 'Inorganic Chemistry'
_journal_page_first 5107
_journal_page_last 5118
_journal_paper_doi 10.1021/ic020217p
_journal_volume 41
_journal_year 2002
_chemical_formula_moiety ?
_chemical_formula_sum 'C76 H108 Cl2 Mn8 N8 O36'
_chemical_formula_weight 2220.14
_space_group_IT_number 14
_symmetry_cell_setting monoclinic
_symmetry_space_group_name_Hall '-P 2yn'
_symmetry_space_group_name_H-M 'P 1 21/n 1'
_cell_angle_alpha 90
_cell_angle_beta 99.8797(12)
_cell_angle_gamma 90
_cell_formula_units_Z 2
_cell_length_a 16.6942(5)
_cell_length_b 13.8473(4)
_cell_length_c 20.0766(6)
_cell_measurement_reflns_used 4717
_cell_measurement_temperature 113(2)
_cell_measurement_theta_max 27.46
_cell_measurement_theta_min 2.48
_cell_volume 4572.3(2)
_diffrn_ambient_temperature 113(2)
_diffrn_detector 'CCD area detector'
_diffrn_detector_area_resol_mean 44.52
_diffrn_detector_type 'Bruker SMART 6000'
_diffrn_measured_fraction_theta_full 1
_diffrn_measured_fraction_theta_max 1
_diffrn_measurement_details '   0.30 degree frames measured for   5.13 seconds each'
_diffrn_measurement_device 'three-circle goniometer with fixed chi'
_diffrn_measurement_device_type 'Bruker Platform goniometer'
_diffrn_measurement_method '\w scans'
_diffrn_radiation_type 'Mo K\a'
_diffrn_radiation_wavelength 0.71073
_diffrn_reflns_av_R_equivalents 0.054
_diffrn_reflns_limit_h_max 21
_diffrn_reflns_limit_h_min -13
_diffrn_reflns_limit_k_max 16
_diffrn_reflns_limit_k_min -17
_diffrn_reflns_limit_l_max 26
_diffrn_reflns_limit_l_min -26
_diffrn_reflns_number 30652
_diffrn_reflns_theta_full 27.5098
_diffrn_reflns_theta_max 27.5098
_diffrn_reflns_theta_min 2.05929
_diffrn_standards_decay_% 0.0
_diffrn_standards_interval_time 91
_diffrn_standards_number 4718
_exptl_absorpt_coefficient_mu 1.2153
_exptl_absorpt_correction_T_max ?
_exptl_absorpt_correction_T_min ?
_exptl_absorpt_correction_type none
_exptl_absorpt_process_details ?
_exptl_crystal_colour brown
_exptl_crystal_density_diffrn 1.613
_exptl_crystal_density_meas ?
_exptl_crystal_density_method 'not measured'
_exptl_crystal_description parallelopi
_exptl_crystal_F_000 2284
_exptl_crystal_size_max .45
_exptl_crystal_size_mid .40
_exptl_crystal_size_min .25
_refine_diff_density_max 1.04
_refine_diff_density_min -0.89
_refine_ls_abs_structure_details none
_refine_ls_abs_structure_Flack ?
_refine_ls_extinction_coef -0.000000072(16)
_refine_ls_extinction_expression
;
Larson, A. C. (1967).  Acta Cryst. 23, p. 664.  Eq. (3)
;
_refine_ls_extinction_method Zachariasen
_refine_ls_goodness_of_fit_ref 1.3678
_refine_ls_hydrogen_treatment ?
_refine_ls_matrix_type full
_refine_ls_number_parameters 600
_refine_ls_number_reflns 6703
_refine_ls_R_factor_gt 0.0478
_refine_ls_shift/su_max 0.1359
_refine_ls_structure_factor_coef F
_refine_ls_weighting_details w^-1^=\s^2^(F)+(.07F)^2^
_refine_ls_weighting_scheme calc
_refine_ls_wR_factor_ref 0.0631
_reflns_number_gt 6703
_reflns_number_total 10488
_reflns_threshold_expression 'Fo^2^> 2.33\s(Fo^2^)'
_cod_original_sg_symbol_H-M 'P 21/n'
_cod_database_code 5000294

loop_
_symmetry_equiv_pos_as_xyz
x,y,z
1/2-x,1/2+y,1/2-z
1/2+x,1/2-y,1/2+z
-x,-y,-z

loop_
_atom_site_label
_atom_site_type_symbol
_atom_site_fract_x
_atom_site_fract_y
_atom_site_fract_z
_atom_site_U_iso_or_equiv
_atom_site_adp_type
_atom_site_occupancy
_atom_site_disorder_group
_atom_site_disorder_assembly
MN1 MN 0.04210(3) 0.92651(4) 0.03932(3) 0.01892(18) Uani 1 0 .
MN2 MN -0.16259(3) 0.90522(4) -0.08891(3) 0.02130(19) Uani 1 0 .
MN3 MN -0.13469(3) 0.95221(5) 0.07773(3) 0.0220(2) Uani 1 0 .
MN4 MN 0.27276(3) 0.92657(4) 0.03469(3) 0.02195(19) Uani 1 0 .
O5 O -0.06484(14) 0.95091(18) -0.00619(14) 0.0191(8) Uani 1 0 .
N6 N -0.2040(2) 0.9438(3) 0.16546(19) 0.0327(13) Uani 1 0 .
C7 C -0.2009(4) 0.8640(5) 0.2030(3) 0.072(3) Uani 1 0 .
C8 C -0.2475(6) 0.8510(6) 0.2524(5) 0.118(4) Uani 1 0 .
C9 C -0.2995(5) 0.9252(6) 0.2644(4) 0.117(4) Uani 1 0 .
C10 C -0.3028(4) 1.0080(5) 0.2270(3) 0.063(2) Uani 1 0 .
C11 C -0.2549(3) 1.0147(3) 0.1784(2) 0.0347(16) Uani 1 0 .
N12 N -0.1645(2) 0.7437(2) -0.09007(19) 0.0278(12) Uani 1 0 .
C13 C -0.0989(3) 0.6906(3) -0.0663(2) 0.0345(15) Uani 1 0 .
C14 C -0.1005(3) 0.5911(4) -0.0673(3) 0.0447(18) Uani 1 0 .
C15 C -0.1711(3) 0.5434(4) -0.0923(3) 0.050(2) Uani 1 0 .
C16 C -0.2390(3) 0.5973(4) -0.1182(3) 0.051(2) Uani 1 0 .
C17 C -0.2337(3) 0.6972(4) -0.1160(3) 0.0416(18) Uani 1 0 .
O18 O 0.02285(16) 0.79902(19) 0.07630(15) 0.0248(9) Uani 1 0 .
C19 C -0.0393(2) 0.7607(3) 0.0945(2) 0.0255(13) Uani 1 0 .
O20 O -0.10607(16) 0.8021(2) 0.09379(15) 0.0286(10) Uani 1 0 .
C21 C -0.0283(3) 0.6588(3) 0.1187(3) 0.0380(17) Uani 1 0 .
C22 C -0.0999(5) 0.6142(4) 0.1414(6) 0.112(5) Uani 1 0 .
O23 O 0.06769(16) 0.8286(2) -0.04452(15) 0.0284(10) Uani 1 0 .
C24 C 0.1361(2) 0.8250(3) -0.0605(2) 0.0261(14) Uani 1 0 .
O25 O -0.18290(16) 1.1022(2) 0.05956(15) 0.0259(9) Uani 1 0 .
C26 C 0.1674(3) 0.7298(4) -0.0816(3) 0.0409(17) Uani 1 0 .
C27 C 0.1268(4) 0.6422(4) -0.0578(4) 0.083(3) Uani 1 0 .
O28 O -0.01086(15) 0.9878(2) 0.12866(14) 0.0233(9) Uani 1 0 .
C29 C 0.0193(2) 1.0580(3) 0.1665(2) 0.0263(13) Uani 1 0 .
O30 O -0.08703(16) 0.9050(2) -0.16425(15) 0.0268(9) Uani 1 0 .
C31 C -0.0293(3) 1.0962(4) 0.2178(3) 0.0403(17) Uani 1 0 .
C32 C -0.0119(3) 1.2024(4) 0.2362(3) 0.054(2) Uani 1 0 .
O33 O -0.26990(16) 0.9107(2) -0.16396(15) 0.0279(10) Uani 1 0 .
C34 C -0.3314(2) 0.9665(3) -0.1704(2) 0.0280(14) Uani 1 0 .
O35 O 0.34679(16) 0.9766(2) 0.12553(15) 0.0265(10) Uani 1 0 .
C36 C -0.3898(3) 0.9637(4) -0.2367(3) 0.0400(17) Uani 1 0 .
C37 C -0.4314(4) 1.0585(5) -0.2565(3) 0.072(3) Uani 1 0 .
O38 O 0.15551(14) 0.92736(19) 0.08617(14) 0.0209(8) Uani 1 0 .
C39 C 0.1744(2) 0.8766(3) 0.1490(2) 0.0241(13) Uani 1 0 .
C40 C 0.2280(2) 0.7907(3) 0.1449(2) 0.0242(13) Uani 1 0 .
C41 C 0.2366(3) 0.7200(3) 0.1942(2) 0.0307(14) Uani 1 0 .
C42 C 0.2904(3) 0.6453(3) 0.1914(3) 0.0349(16) Uani 1 0 .
C43 C 0.3340(3) 0.6433(3) 0.1390(3) 0.0352(16) Uani 1 0 .
C44 C 0.3226(2) 0.7148(3) 0.0905(2) 0.0294(14) Uani 1 0 .
N45 N 0.26940(19) 0.7879(2) 0.09279(18) 0.0248(11) Uani 1 0 .
C46 C 0.3705(3) 0.7173(3) 0.0334(3) 0.0423(18) Uani 1 0 .
O47 O 0.36736(18) 0.8106(2) 0.00716(17) 0.0352(11) Uani 1 0 .
C48 C 0.4084(3) 0.8280(3) -0.0481(3) 0.0352(16) Uani 1 0 .
O49 O 0.3654(4) 0.7908(6) -0.1089(4) 0.048(3) Uani 0.422(11) 0 .
N50 N 0.35883(19) 0.9875(3) -0.02953(18) 0.0263(12) Uani 1 0 .
C51 C 0.4128(2) 0.9351(3) -0.0560(2) 0.0307(14) Uani 1 0 .
C52 C 0.4689(3) 0.9772(4) -0.0903(2) 0.0363(16) Uani 1 0 .
C53 C 0.4683(3) 1.0771(4) -0.0969(3) 0.0405(17) Uani 1 0 .
C54 C 0.4120(3) 1.1312(4) -0.0706(2) 0.0350(16) Uani 1 0 .
C55 C 0.3577(2) 1.0830(3) -0.0361(2) 0.0288(14) Uani 1 0 .
C56 C -0.2957(2) 0.8636(3) 0.0030(2) 0.0285(14) Uani 1 0 .
O57 O -0.23038(15) 0.92488(19) -0.00679(14) 0.0218(9) Uani 1 0 .
CL58 CL 0.47517(12) 0.30551(19) 0.18260(12) 0.0998(10) Uani 1 0 .
O59 O 0.4365(3) 0.2502(4) 0.1259(3) 0.073(2) Uani 0.8 0 .
O60 O 0.4411(5) 0.2883(6) 0.2376(4) 0.140(4) Uani 0.8 0 .
O61 O 0.5551(6) 0.2226(10) 0.2078(6) 0.049(4) Uani 0.3 0 .
O62 O 0.4428(7) 0.4107(6) 0.1698(8) 0.139(7) Uani 0.5 0 .
O63 O 0.5298(8) 0.3666(10) 0.1567(7) 0.087(4) Uiso 0.4 0 .
O64 O 0.5528(8) 0.3051(11) 0.1924(7) 0.148(5) Uiso 0.6 0 .
O65 O 0.437(3) 0.407(3) 0.014(2) 0.168(17) Uiso 0.2 0 .
O66 O 0.4485(7) 0.6813(9) 0.0572(7) 0.036(3) Uiso 0.25 0 .
O67 O 0.4820(17) 0.780(2) -0.0398(15) 0.047(7) Uiso 0.12 0 .
O68 O 0.130(3) 0.140(3) 0.504(2) 0.073(13) Uiso 0.1 0 .
CS1 C 0.897(3) 0.053(4) 0.394(3) 0.2267 Uiso 0.400175 0 .
CS2 C 0.8515(18) 0.097(2) 0.3667(16) 0.1797 Uiso 0.489811 0 .
CS3 C 0.428(3) 0.430(3) -0.038(3) 0.2513 Uiso 0.466002 0 .
CS4 C 0.8350(15) 0.0216(18) 0.4148(15) 0.1353 Uiso 0.464157 0 .
CS5 C 0.3451(17) 0.428(2) -0.0337(16) 0.1702 Uiso 0.505957 0 .
H1 H -0.1657 0.8117 0.1929 0.0767 Uiso 1 0 .
H2 H -0.2469 0.7877 0.2765 0.1206 Uiso 1 0 .
H3 H -0.334 0.9184 0.2977 0.1318 Uiso 1 0 .
H4 H -0.336 1.0632 0.2359 0.0741 Uiso 1 0 .
H5 H -0.2575 1.0729 0.151 0.0476 Uiso 1 0 .
H6 H -0.0483 0.7239 -0.048 0.0478 Uiso 1 0 .
H7 H -0.0516 0.555 -0.0506 0.0568 Uiso 1 0 .
H8 H -0.1721 0.4737 -0.0925 0.063 Uiso 1 0 .
H9 H -0.2894 0.5655 -0.1366 0.0639 Uiso 1 0 .
H10 H -0.281 0.7358 -0.1348 0.0548 Uiso 1 0 .
H11 H -0.0128 0.6198 0.0829 0.0523 Uiso 1 0 .
H12 H 0.0161 0.6565 0.1561 0.0523 Uiso 1 0 .
H13 H -0.1463 0.6137 0.103 0.1133 Uiso 1 0 .
H14 H -0.0912 0.5489 0.1549 0.1133 Uiso 1 0 .
H15 H -0.1173 0.6502 0.1762 0.1133 Uiso 1 0 .
H16 H 0.225 0.7256 -0.066 0.0526 Uiso 1 0 .
H17 H 0.1591 0.7272 -0.1307 0.0526 Uiso 1 0 .
H18 H 0.0697 0.6445 -0.073 0.0925 Uiso 1 0 .
H19 H 0.1357 0.6428 -0.0084 0.0925 Uiso 1 0 .
H20 H 0.1482 0.584 -0.0716 0.0925 Uiso 1 0 .
H21 H -0.0167 1.0584 0.2585 0.0529 Uiso 1 0 .
H22 H -0.086 1.0887 0.2005 0.0529 Uiso 1 0 .
H23 H 0.0443 1.2111 0.2538 0.0663 Uiso 1 0 .
H24 H -0.0434 1.2238 0.2684 0.0663 Uiso 1 0 .
H25 H -0.0254 1.2414 0.1961 0.0663 Uiso 1 0 .
H26 H -0.3619 0.9432 -0.2722 0.0541 Uiso 1 0 .
H27 H -0.4319 0.9161 -0.2339 0.0541 Uiso 1 0 .
H28 H -0.3907 1.1073 -0.2604 0.0813 Uiso 1 0 .
H29 H -0.4673 1.055 -0.2986 0.0813 Uiso 1 0 .
H30 H -0.4611 1.0798 -0.2225 0.0813 Uiso 1 0 .
H31 H 0.1244 0.8559 0.1619 0.0371 Uiso 1 0 .
H32 H 0.2008 0.9201 0.1827 0.0371 Uiso 1 0 .
H33 H 0.205 0.7227 0.2301 0.0437 Uiso 1 0 .
H34 H 0.2979 0.595 0.2249 0.0468 Uiso 1 0 .
H35 H 0.3727 0.5924 0.1366 0.047 Uiso 1 0 .
H36 H 0.347 0.6712 -0.0018 0.0558 Uiso 0.95 0 .
H37 H 0.4255 0.6966 0.0485 0.0558 Uiso 0.75 0 .
H38 H 0.4618 0.8011 -0.0386 0.0487 Uiso 0.88 0 .
H39 H 0.5081 0.9376 -0.1087 0.049 Uiso 1 0 .
H40 H 0.5082 1.109 -0.119 0.0528 Uiso 1 0 .
H41 H 0.4106 1.201 -0.0759 0.0474 Uiso 1 0 .
H42 H -0.274 0.8095 0.0306 0.0416 Uiso 1 0 .
H43 H -0.3213 0.8383 -0.04 0.0416 Uiso 1 0 .

loop_
_atom_site_aniso_label
_atom_site_aniso_U_11
_atom_site_aniso_U_22
_atom_site_aniso_U_33
_atom_site_aniso_U_12
_atom_site_aniso_U_13
_atom_site_aniso_U_23
MN1 0.0136(4) 0.0201(4) 0.0244(7) -0.0008(2) 0.0069(2) 0.0012(3)
MN2 0.0156(4) 0.0225(4) 0.0270(7) -0.0015(2) 0.0071(2) -0.0015(3)
MN3 0.0162(4) 0.0266(5) 0.0250(7) -0.0013(3) 0.0087(3) 0.0019(3)
MN4 0.0167(4) 0.0237(4) 0.0270(7) 0.0003(3) 0.0081(2) 0.0011(3)
O5 0.0144(13) 0.0192(14) 0.0246(16) -0.0008(11) 0.0061(11) 0.0028(12)
N6 0.0226(19) 0.047(2) 0.030(2) 0.0039(17) 0.0087(16) 0.0085(18)
C7 0.075(4) 0.088(5) 0.068(5) 0.050(4) 0.052(4) 0.043(4)
C8 0.161(8) 0.108(7) 0.115(7) 0.086(6) 0.107(6) 0.076(6)
C9 0.144(8) 0.125(7) 0.116(7) 0.079(6) 0.115(6) 0.070(6)
C10 0.068(4) 0.072(4) 0.062(4) 0.029(3) 0.043(3) 0.021(3)
C11 0.029(2) 0.042(3) 0.035(3) 0.003(2) 0.011(2) 0.005(2)
N12 0.0271(19) 0.0270(19) 0.031(2) -0.0037(16) 0.0096(16) -0.0050(16)
C13 0.037(3) 0.028(2) 0.038(3) -0.001(2) 0.005(2) -0.003(2)
C14 0.051(3) 0.034(3) 0.046(3) 0.006(2) 0.000(3) 0.003(2)
C15 0.062(4) 0.025(2) 0.062(4) -0.009(2) 0.005(3) 0.002(3)
C16 0.044(3) 0.034(3) 0.074(5) -0.014(2) 0.007(3) -0.007(3)
C17 0.031(3) 0.039(3) 0.056(4) -0.007(2) 0.011(2) -0.005(2)
O18 0.0207(15) 0.0222(15) 0.0323(19) -0.0006(12) 0.0073(12) 0.0043(13)
C19 0.025(2) 0.027(2) 0.024(2) -0.0039(18) 0.0043(18) 0.0021(18)
O20 0.0218(15) 0.0301(16) 0.036(2) -0.0028(13) 0.0099(13) 0.0060(14)
C21 0.039(3) 0.028(2) 0.048(3) -0.003(2) 0.009(2) 0.012(2)
C22 0.093(6) 0.036(4) 0.232(12) 0.001(3) 0.099(7) 0.036(5)
O23 0.0245(16) 0.0285(17) 0.034(2) -0.0014(13) 0.0112(13) -0.0033(14)
C24 0.025(2) 0.032(2) 0.023(2) 0.0036(19) 0.0074(18) 0.0021(18)
O25 0.0243(15) 0.0281(16) 0.0272(18) 0.0020(13) 0.0096(12) -0.0003(13)
C26 0.032(3) 0.041(3) 0.052(4) 0.005(2) 0.011(2) -0.012(2)
C27 0.104(6) 0.025(3) 0.136(8) 0.008(3) 0.066(5) 0.005(4)
O28 0.0185(14) 0.0276(16) 0.0254(17) -0.0008(12) 0.0082(12) -0.0003(13)
C29 0.022(2) 0.030(2) 0.028(2) 0.0023(18) 0.0063(17) 0.0003(19)
O30 0.0204(15) 0.0335(17) 0.0279(18) -0.0030(13) 0.0081(12) -0.0042(13)
C31 0.027(2) 0.058(3) 0.040(3) -0.010(2) 0.019(2) -0.014(3)
C32 0.047(3) 0.060(4) 0.055(4) 0.008(3) 0.010(3) -0.018(3)
O33 0.0196(14) 0.0316(17) 0.0331(19) 0.0003(13) 0.0064(12) -0.0033(14)
C34 0.019(2) 0.031(2) 0.034(3) -0.0046(18) 0.0069(18) 0.001(2)
O35 0.0169(14) 0.0302(17) 0.033(2) 0.0010(12) 0.0058(13) -0.0018(14)
C36 0.031(3) 0.049(3) 0.037(3) 0.005(2) -0.000(2) -0.006(2)
C37 0.084(5) 0.084(5) 0.044(4) 0.039(4) -0.003(3) -0.003(3)
O38 0.0144(13) 0.0244(15) 0.0254(17) 0.0008(11) 0.0071(11) 0.0044(12)
C39 0.021(2) 0.027(2) 0.026(2) -0.0024(17) 0.0084(17) 0.0032(18)
C40 0.018(2) 0.024(2) 0.030(2) -0.0058(17) 0.0015(17) 0.0001(18)
C41 0.028(2) 0.031(2) 0.033(3) -0.0021(19) 0.0038(19) 0.004(2)
C42 0.038(3) 0.026(2) 0.039(3) -0.002(2) 0.001(2) 0.012(2)
C43 0.028(2) 0.021(2) 0.053(4) 0.0022(19) -0.003(2) -0.001(2)
C44 0.023(2) 0.024(2) 0.041(3) -0.0043(18) 0.0031(19) -0.003(2)
N45 0.0200(17) 0.0208(18) 0.033(2) 0.0008(14) 0.0035(15) -0.0019(16)
C46 0.037(3) 0.033(3) 0.061(4) 0.010(2) 0.019(2) 0.002(2)
O47 0.0348(18) 0.0318(18) 0.044(2) 0.0089(14) 0.0218(15) 0.0024(15)
C48 0.024(2) 0.043(3) 0.042(3) 0.007(2) 0.013(2) -0.003(2)
O49 0.032(5) 0.050(5) 0.063(6) 0.002(4) 0.013(4) -0.000(4)
N50 0.0159(17) 0.035(2) 0.029(2) 0.0007(15) 0.0068(15) 0.0028(16)
C51 0.021(2) 0.043(3) 0.029(3) 0.003(2) 0.0069(18) 0.000(2)
C52 0.024(2) 0.052(3) 0.036(3) 0.006(2) 0.015(2) 0.003(2)
C53 0.022(2) 0.065(4) 0.038(3) -0.001(2) 0.013(2) 0.009(3)
C54 0.022(2) 0.043(3) 0.041(3) -0.005(2) 0.009(2) 0.009(2)
C55 0.017(2) 0.040(3) 0.030(3) -0.0023(18) 0.0049(17) 0.000(2)
C56 0.016(2) 0.031(2) 0.041(3) -0.0039(18) 0.0107(18) 0.004(2)
O57 0.0145(13) 0.0227(14) 0.0301(18) -0.0030(11) 0.0092(11) 0.0017(12)
CL58 0.0687(16) 0.144(3) 0.094(3) -0.0417(13) 0.0333(11) -0.0373(15)
O59 0.028(2) 0.088(4) 0.098(5) -0.000(3) -0.001(3) -0.048(4)
O60 0.211(9) 0.127(7) 0.117(7) 0.003(6) 0.125(7) -0.019(5)
O61 0.019(5) 0.066(9) 0.055(8) -0.010(6) -0.015(5) -0.012(7)
O62 0.119(9) 0.024(5) 0.238(17) 0.000(5) -0.072(10) -0.020(7)

loop_
_atom_type_symbol
_atom_type_description
_atom_type_scat_dispersion_real
_atom_type_scat_dispersion_imag
_atom_type_scat_source
MN Mn 0.295 0.729 'International Tables Vol. IV (1974) Table 2.2B'
CL Cl 0.132 0.159 'International Tables Vol. IV (1974) Table 2.2B'
O O 0.008 0.006 'International Tables Vol. IV (1974) Table 2.2B'
N N 0.004 0.003 'International Tables Vol. IV (1974) Table 2.2B'
C C 0.002 0.002 'International Tables Vol. IV (1974) Table 2.2B'
H H 0 0 'International Tables Vol. IV (1974) Table 2.2B'

loop_
_geom_angle_atom_site_label_1
_geom_angle_atom_site_label_2
_geom_angle_atom_site_label_3
_geom_angle
_geom_angle_site_symmetry_1
_geom_angle_site_symmetry_2
_geom_angle_site_symmetry_3
_geom_angle_publ_flag
O5 MN1 O5 84.21(11) . . 4_575 no
O5 MN1 O18 98.12(11) . . . no
O5 MN1 O18 177.61(11) 4_575 . . no
O5 MN1 O23 91.76(11) . . . no
O5 MN1 O23 101.67(11) 4_575 . . no
O5 MN1 O28 81.56(10) . . . no
O5 MN1 O28 94.04(11) 4_575 . . no
O5 MN1 O38 169.33(11) . . . no
O5 MN1 O38 85.85(11) 4_575 . . no
O18 MN1 O23 78.82(11) . . . no
O18 MN1 O28 85.82(11) . . . no
O18 MN1 O38 91.79(11) . . . no
O23 MN1 O28 162.24(10) . . . no
O23 MN1 O38 94.04(11) . . . no
O28 MN1 O38 95.31(11) . . . no
O5 MN2 O30 94.76(10) . . . no
O5 MN2 O33 160.27(10) . . . no
O5 MN2 O38 70.64(9) . . 4_575 no
O5 MN2 O57 78.90(10) . . . no
O5 MN2 N12 107.53(12) . . . no
O30 MN2 O33 91.51(11) . . . no
O30 MN2 O38 89.09(10) . . 4_575 no
O30 MN2 O57 171.56(11) . . . no
O30 MN2 N12 90.03(12) . . . no
O33 MN2 O38 90.81(10) . . 4_575 no
O33 MN2 O57 92.74(10) . . . no
O33 MN2 N12 91.13(12) . . . no
O38 MN2 O57 83.56(10) 4_575 . . no
O38 MN2 N12 177.89(11) 4_575 . . no
O57 MN2 N12 97.18(12) . . . no
O5 MN3 O20 88.49(10) . . . no
O5 MN3 O25 96.06(10) . . . no
O5 MN3 O28 77.24(10) . . . no
O5 MN3 O57 79.33(10) . . . no
O5 MN3 N6 176.40(12) . . . no
O20 MN3 O25 171.89(10) . . . no
O20 MN3 O28 88.86(10) . . . no
O20 MN3 O57 93.67(11) . . . no
O20 MN3 N6 87.93(13) . . . no
O25 MN3 O28 98.68(10) . . . no
O25 MN3 O57 80.63(10) . . . no
O25 MN3 N6 87.54(12) . . . no
O28 MN3 O57 156.36(10) . . . no
O28 MN3 N6 102.39(12) . . . no
O57 MN3 N6 101.19(11) . . . no
O25 MN4 O35 170.06(10) 4_575 . . no
O25 MN4 O38 83.42(10) 4_575 . . no
O25 MN4 O47 93.36(11) 4_575 . . no
O25 MN4 O57 79.22(10) 4_575 . 4_575 no
O25 MN4 N45 102.31(11) 4_575 . . no
O25 MN4 N50 89.06(12) 4_575 . . no
O35 MN4 O38 91.52(10) . . . no
O35 MN4 O47 96.14(11) . . . no
O35 MN4 O57 91.60(11) . . 4_575 no
O35 MN4 N45 84.05(12) . . . no
O35 MN4 N50 91.99(12) . . . no
O38 MN4 O47 137.37(10) . . . no
O38 MN4 O57 81.60(9) . . 4_575 no
O38 MN4 N45 71.44(10) . . . no
O38 MN4 N50 154.86(11) . . . no
O47 MN4 O57 139.68(10) . . 4_575 no
O47 MN4 N45 67.79(11) . . . no
O47 MN4 N50 66.83(12) . . . no
O57 MN4 N45 152.52(11) 4_575 . . no
O57 MN4 N50 73.42(11) 4_575 . . no
N45 MN4 N50 133.69(13) . . . no
O59 CL58 O60 111.1(5) . . . no
O59 CL58 O61 95.5(4) . . . no
O59 CL58 O62 105.8(5) . . . no
O59 CL58 O63 105.1(6) . . . no
O59 CL58 O64 115.3(7) . . . no
O60 CL58 O61 93.1(6) . . . no
O60 CL58 O62 96.7(7) . . . no
O60 CL58 O63 143.2(7) . . . no
O60 CL58 O64 115.7(8) . . . no
O61 CL58 O62 151.3(5) . . . no
O61 CL58 O63 89.5(7) . . . no
O61 CL58 O64 42.0(7) . . . no
O62 CL58 O63 66.8(7) . . . no
O62 CL58 O64 110.1(8) . . . no
O63 CL58 O64 49.8(7) . . . no
MN1 O5 MN1 95.79(11) 4_575 . . no
MN1 O5 MN2 99.21(12) 4_575 . . no
MN1 O5 MN2 145.63(14) . . . no
MN1 O5 MN3 115.25(12) 4_575 . . no
MN1 O5 MN3 102.19(12) . . . no
MN2 O5 MN3 99.04(9) . . . no
MN1 O18 C19 132.6(3) . . . no
MN3 O20 C19 128.3(3) . . . no
MN1 O23 C24 121.2(3) . . . no
MN3 O25 MN4 98.21(11) . . 4_575 no
MN3 O25 C24 122.1(2) . . 4_575 no
MN4 O25 C24 118.3(3) 4_575 . 4_575 no
MN1 O28 MN3 90.64(10) . . . no
MN1 O28 C29 125.4(2) . . . no
MN3 O28 C29 133.4(3) . . . no
MN2 O30 C29 132.5(3) . . 4_575 no
MN2 O33 C34 131.1(3) . . . no
MN4 O35 C34 131.0(3) . . 4_575 no
MN1 O38 MN2 93.34(10) . . 4_575 no
MN1 O38 MN4 126.35(13) . . . no
MN1 O38 C39 117.9(2) . . . no
MN2 O38 MN4 88.42(9) 4_575 . . no
MN2 O38 C39 117.8(2) 4_575 . . no
MN4 O38 C39 108.0(2) . . . no
MN4 O47 C46 121.4(3) . . . no
MN4 O47 C48 119.6(3) . . . no
C46 O47 C48 117.4(4) . . . no
MN2 O57 MN3 101.97(10) . . . no
MN2 O57 MN4 96.30(11) . . 4_575 no
MN2 O57 C56 122.8(2) . . . no
MN3 O57 MN4 101.39(11) . . 4_575 no
MN3 O57 C56 118.6(2) . . . no
MN4 O57 C56 111.7(2) 4_575 . . no
CL58 O61 O64 46.2(8) . . . no
CL58 O62 O63 52.2(6) . . . no
CL58 O63 O62 61.1(6) . . . no
CL58 O63 O64 59.1(10) . . . no
O62 O63 O64 113.0(14) . . . no
CL58 O64 O61 91.8(11) . . . no
CL58 O64 O63 71.1(11) . . . no
O61 O64 O63 151.8(17) . . . no
CS3 O65 CS5 56(4) . . . no
O68 O66 C46 47.8(15) 2_555 . . no
O68 O66 H37 52(2) 2_555 . . no
C46 O66 H37 8.7(11) . . . no
C48 O67 H38 15(3) . . . no
O66 O68 C46 52.7(17) 2_545 . 2_545 no
O66 O68 H36 98(5) 2_545 . 2_545 no
O66 O68 H37 13.6(6) 2_545 . 2_545 no
C46 O68 H36 45(3) 2_545 . 2_545 no
C46 O68 H37 39.3(13) 2_545 . 2_545 no
H36 O68 H37 84(5) 2_545 . 2_545 no
MN3 N6 C7 120.3(3) . . . no
MN3 N6 C11 122.1(3) . . . no
C7 N6 C11 117.3(4) . . . no
MN2 N12 C13 122.4(3) . . . no
MN2 N12 C17 119.4(3) . . . no
C13 N12 C17 118.1(4) . . . no
MN4 N45 C40 116.0(3) . . . no
MN4 N45 C44 123.1(3) . . . no
C40 N45 C44 118.3(4) . . . no
MN4 N50 C51 124.3(3) . . . no
MN4 N50 C55 115.5(3) . . . no
C51 N50 C55 120.0(4) . . . no
N6 C7 C8 123.1(5) . . . no
N6 C7 H1 117.7(5) . . . no
C8 C7 H1 119.2(6) . . . no
C7 C8 C9 118.3(6) . . . no
C7 C8 H2 120.3(7) . . . no
C9 C8 H2 121.2(6) . . . no
C8 C9 C10 119.4(5) . . . no
C8 C9 H3 121.0(7) . . . no
C10 C9 H3 119.6(7) . . . no
C9 C10 C11 118.5(5) . . . no
C9 C10 H4 121.7(5) . . . no
C11 C10 H4 119.7(6) . . . no
N6 C11 C10 123.4(5) . . . no
N6 C11 H5 117.5(4) . . . no
C10 C11 H5 119.1(5) . . . no
N12 C13 C14 122.1(4) . . . no
N12 C13 H6 118.5(4) . . . no
C14 C13 H6 119.3(5) . . . no
C13 C14 C15 120.1(5) . . . no
C13 C14 H7 119.9(5) . . . no
C15 C14 H7 120.0(5) . . . no
C14 C15 C16 118.5(4) . . . no
C14 C15 H8 119.8(5) . . . no
C16 C15 H8 121.7(5) . . . no
C15 C16 C17 118.9(5) . . . no
C15 C16 H9 120.2(5) . . . no
C17 C16 H9 120.9(5) . . . no
N12 C17 C16 122.3(5) . . . no
N12 C17 H10 118.1(5) . . . no
C16 C17 H10 119.6(5) . . . no
O18 C19 O20 125.1(4) . . . no
O18 C19 C21 115.2(4) . . . no
O20 C19 C21 119.7(4) . . . no
C19 C21 C22 115.7(4) . . . no
C19 C21 H11 108.7(4) . . . no
C19 C21 H12 108.7(4) . . . no
C22 C21 H11 109.0(5) . . . no
C22 C21 H12 107.4(6) . . . no
H11 C21 H12 107.0(4) . . . no
C21 C22 H13 109.0(7) . . . no
C21 C22 H14 113.1(6) . . . no
C21 C22 H15 111.9(7) . . . no
H13 C22 H14 106.0(8) . . . no
H13 C22 H15 106.2(6) . . . no
H14 C22 H15 110.2(9) . . . no
O23 C24 O25 123.7(4) . . 4_575 no
O23 C24 C26 119.2(4) . . . no
O25 C24 C26 117.2(4) 4_575 . . no
C24 C26 C27 114.8(4) . . . no
C24 C26 H16 109.7(4) . . . no
C24 C26 H17 108.7(4) . . . no
C27 C26 H16 109.2(5) . . . no
C27 C26 H17 107.3(5) . . . no
H16 C26 H17 106.7(5) . . . no
C26 C27 H18 110.7(6) . . . no
C26 C27 H19 108.4(6) . . . no
C26 C27 H20 112.4(6) . . . no
H18 C27 H19 107.2(6) . . . no
H18 C27 H20 110.2(7) . . . no
H19 C27 H20 107.8(7) . . . no
O28 C29 O30 123.7(4) . . 4_575 no
O28 C29 C31 117.8(4) . . . no
O30 C29 C31 118.4(4) 4_575 . . no
C29 C31 C32 113.5(4) . . . no
C29 C31 H21 108.9(4) . . . no
C29 C31 H22 109.3(4) . . . no
C32 C31 H21 108.2(5) . . . no
C32 C31 H22 108.9(5) . . . no
H21 C31 H22 107.8(4) . . . no
C31 C32 H23 110.1(5) . . . no
C31 C32 H24 111.1(5) . . . no
C31 C32 H25 109.3(5) . . . no
H23 C32 H24 109.4(6) . . . no
H23 C32 H25 108.3(6) . . . no
H24 C32 H25 108.6(5) . . . no
O33 C34 O35 124.7(4) . . 4_575 no
O33 C34 C36 117.4(4) . . . no
O35 C34 C36 117.9(4) 4_575 . . no
C34 C36 C37 114.2(4) . . . no
C34 C36 H26 109.9(4) . . . no
C34 C36 H27 109.3(5) . . . no
C37 C36 H26 108.8(5) . . . no
C37 C36 H27 107.6(5) . . . no
H26 C36 H27 106.9(5) . . . no
C36 C37 H28 109.3(5) . . . no
C36 C37 H29 112.5(6) . . . no
C36 C37 H30 110.6(6) . . . no
H28 C37 H29 107.9(7) . . . no
H28 C37 H30 107.3(6) . . . no
H29 C37 H30 109.1(6) . . . no
O38 C39 C40 112.7(3) . . . no
O38 C39 H31 108.3(3) . . . no
O38 C39 H32 108.7(3) . . . no
C40 C39 H31 109.4(4) . . . no
C40 C39 H32 109.4(4) . . . no
H31 C39 H32 108.2(4) . . . no
N45 C40 C39 117.0(4) . . . no
N45 C40 C41 122.0(4) . . . no
C39 C40 C41 121.0(4) . . . no
C40 C41 C42 119.5(4) . . . no
C40 C41 H33 120.2(4) . . . no
C42 C41 H33 120.3(4) . . . no
C41 C42 C43 118.7(4) . . . no
C41 C42 H34 121.5(5) . . . no
C43 C42 H34 119.9(5) . . . no
C42 C43 C44 119.9(4) . . . no
C42 C43 H35 120.1(5) . . . no
C44 C43 H35 120.1(5) . . . no
N45 C44 C43 121.7(4) . . . no
N45 C44 C46 116.5(4) . . . no
C43 C44 C46 121.8(4) . . . no
O47 C46 O66 115.6(6) . . . no
O47 C46 O68 124(2) . . 2_555 no
O47 C46 C44 108.6(4) . . . no
O47 C46 H36 110.3(5) . . . no
O47 C46 H37 111.6(4) . . . no
O66 C46 O68 80(2) . . 2_555 no
O66 C46 C44 108.4(7) . . . no
O66 C46 H36 104.4(6) . . . no
O66 C46 H37 4.0(5) . . . no
O68 C46 C44 117(2) 2_555 . . no
O68 C46 H36 24.9(19) 2_555 . . no
O68 C46 H37 81.3(19) 2_555 . . no
C44 C46 H36 109.4(4) . . . no
C44 C46 H37 110.9(5) . . . no
H36 C46 H37 106.0(4) . . . no
O47 C48 O49 111.9(5) . . . no
O47 C48 O67 111.3(13) . . . no
O47 C48 C51 106.9(4) . . . no
O47 C48 H38 109.7(4) . . . no
O49 C48 O67 104.0(13) . . . no
O49 C48 C51 107.4(5) . . . no
O49 C48 H38 110.6(5) . . . no
O67 C48 C51 115.4(13) . . . no
O67 C48 H38 6.9(12) . . . no
C51 C48 H38 110.3(4) . . . no
N50 C51 C48 116.6(4) . . . no
N50 C51 C52 121.9(4) . . . no
C48 C51 C52 121.4(4) . . . no
C51 C52 C53 118.3(4) . . . no
C51 C52 H39 120.5(5) . . . no
C53 C52 H39 121.2(4) . . . no
C52 C53 C54 120.0(4) . . . no
C52 C53 H40 120.3(5) . . . no
C54 C53 H40 119.7(5) . . . no
C53 C54 C55 118.2(4) . . . no
C53 C54 H41 120.4(4) . . . no
C55 C54 H41 121.5(4) . . . no
N50 C55 C54 121.6(4) . . . no
N50 C55 C56 116.2(4) . . 4_575 no
C54 C55 C56 122.2(4) . . 4_575 no
O57 C56 C55 111.5(3) . . 4_575 no
O57 C56 H42 108.8(3) . . . no
O57 C56 H43 109.1(4) . . . no
C55 C56 H42 110.1(4) 4_575 . . no
C55 C56 H43 109.9(4) 4_575 . . no
H42 C56 H43 107.4(4) . . . no
CS2 CS1 CS3 122(5) . . 3_555 no
CS2 CS1 CS4 79(4) . . . no
CS2 CS1 CS5 86(4) . . 3_555 no
CS3 CS1 CS4 85(4) 3_555 . . no
CS3 CS1 CS5 49(3) 3_555 . 3_555 no
CS4 CS1 CS5 42(2) . . 3_555 no
CS1 CS2 CS4 57(3) . . . no
O65 CS3 CS1 165(7) . . 3_454 no
O65 CS3 CS4 126(5) . . 3_454 no
O65 CS3 CS5 85(5) . . . no
CS1 CS3 CS4 44(3) 3_454 . 3_454 no
CS1 CS3 CS5 82(4) 3_454 . . no
CS4 CS3 CS5 43.3(19) 3_454 . . no
CS1 CS4 CS2 44(2) . . . no
CS1 CS4 CS3 51(3) . . 3_555 no
CS1 CS4 CS5 95(3) . . 3_555 no
CS2 CS4 CS3 81(2) . . 3_555 no
CS2 CS4 CS5 98(2) . . 3_555 no
CS3 CS4 CS5 51(2) 3_555 . 3_555 no
O65 CS5 CS1 88(3) . . 3_454 no
O65 CS5 CS3 39(3) . . . no
O65 CS5 CS4 124(3) . . 3_454 no
CS1 CS5 CS3 49(2) 3_454 . . no
CS1 CS5 CS4 43(2) 3_454 . 3_454 no
CS3 CS5 CS4 86(3) . . 3_454 no
O68 H36 C46 110(5) 2_555 . . no
O66 H37 O68 114(2) . . 2_555 no
O66 H37 C46 167.3(16) . . . no
O68 H37 C46 59.4(17) 2_555 . . no
O67 H38 C48 158(4) . . . no

loop_
_geom_bond_atom_site_label_1
_geom_bond_atom_site_label_2
_geom_bond_distance
_geom_bond_site_symmetry_1
_geom_bond_site_symmetry_2
_geom_bond_publ_flag
MN1 O5 1.885(3) . 4_575 no
MN1 O5 1.891(2) . . no
MN1 O18 1.963(3) . . no
MN1 O23 2.259(3) . . no
MN1 O28 2.294(3) . . no
MN1 O38 1.964(3) . . no
MN2 O5 2.212(3) . . no
MN2 O30 2.129(3) . . no
MN2 O33 2.135(3) . . no
MN2 O38 2.321(3) . 4_575 no
MN2 O38 2.321(3) . 4_575 no
MN2 O57 2.171(3) . . no
MN2 N12 2.237(4) . . no
MN3 O5 2.208(3) . . no
MN3 O20 2.145(3) . . no
MN3 O25 2.235(3) . . no
MN3 O28 2.199(3) . . no
MN3 O57 2.155(3) . . no
MN3 N6 2.270(4) . . no
MN4 O25 2.240(3) . 4_575 no
MN4 O25 2.240(3) . 4_575 no
MN4 O35 2.135(3) . . no
MN4 O38 2.365(2) . . no
MN4 O47 2.383(3) . . no
MN4 O57 2.216(3) . 4_575 no
MN4 N45 2.253(3) . . no
MN4 N50 2.253(3) . . no
CL58 O59 1.431(5) . . no
CL58 O60 1.347(7) . . no
CL58 O61 1.768(12) . . no
CL58 O62 1.559(9) . . no
CL58 O63 1.407(13) . . no
CL58 O64 1.277(13) . . no
O18 C19 1.273(4) . . no
O20 C19 1.251(5) . . no
O23 C24 1.240(5) . . no
O25 C24 1.273(5) . 4_575 no
O25 C24 1.273(5) . 4_575 no
O28 C29 1.282(5) . . no
O30 C29 1.249(5) . 4_575 no
O33 C34 1.273(5) . . no
O35 C34 1.256(5) . 4_575 no
O35 C34 1.256(5) . 4_575 no
O38 C39 1.430(5) . . no
O47 C46 1.393(6) . . no
O47 C48 1.422(5) . . no
O49 C48 1.404(9) . . no
O57 C56 1.422(4) . . no
O61 O64 1.182(16) . . no
O62 O63 1.638(17) . . no
O63 O64 1.137(16) . . no
O65 CS3 1.07(6) . . no
O65 CS5 1.68(5) . . no
O66 O68 1.73(5) . 2_555 no
O66 C46 1.399(12) . . no
O66 H37 0.446(12) . . no
O67 C48 1.38(3) . . no
O67 H38 0.45(3) . . no
O68 C46 1.30(5) . 2_545 no
O68 H36 0.58(4) . 2_545 no
O68 H36 0.58(4) . 2_545 no
O68 H37 1.50(5) . 2_545 no
O68 H37 1.50(5) . 2_545 no
N6 C7 1.333(7) . . no
N6 C11 1.352(6) . . no
N12 C13 1.337(5) . . no
N12 C17 1.347(5) . . no
N45 C40 1.350(5) . . no
N45 C44 1.353(5) . . no
N50 C51 1.337(5) . . no
N50 C55 1.328(6) . . no
C7 C8 1.373(8) . . no
C7 H1 0.976(6) . . no
C8 C9 1.393(9) . . no
C8 H2 1.000(7) . . no
C9 C10 1.366(9) . . no
C9 H3 0.959(6) . . no
C10 C11 1.368(7) . . no
C10 H4 0.979(6) . . no
C11 H5 0.971(5) . . no
C13 C14 1.378(6) . . no
C13 H6 0.977(4) . . no
C14 C15 1.369(7) . . no
C14 H7 0.967(5) . . no
C15 C16 1.382(7) . . no
C15 H8 0.965(5) . . no
C16 C17 1.387(7) . . no
C16 H9 0.965(5) . . no
C17 H10 0.974(5) . . no
C19 C21 1.493(6) . . no
C21 C22 1.485(7) . . no
C21 H11 0.969(5) . . no
C21 H12 0.961(5) . . no
C22 H13 0.995(10) . . no
C22 H14 0.947(6) . . no
C22 H15 0.944(9) . . no
C24 C26 1.505(6) . . no
C26 C27 1.507(8) . . no
C26 H16 0.961(5) . . no
C26 H17 0.972(5) . . no
C27 H18 0.949(7) . . no
C27 H19 0.978(8) . . no
C27 H20 0.942(6) . . no
C29 C31 1.511(6) . . no
C31 C32 1.533(7) . . no
C31 H21 0.963(5) . . no
C31 H22 0.957(4) . . no
C32 H23 0.952(5) . . no
C32 H24 0.948(5) . . no
C32 H25 0.962(6) . . no
C34 C36 1.511(6) . . no
C36 C37 1.506(8) . . no
C36 H26 0.960(5) . . no
C36 H27 0.972(5) . . no
C37 H28 0.970(8) . . no
C37 H29 0.948(6) . . no
C37 H30 0.956(6) . . no
C39 C40 1.499(6) . . no
C39 H31 0.959(4) . . no
C39 H32 0.955(4) . . no
C40 C41 1.381(6) . . no
C41 C42 1.377(6) . . no
C41 H33 0.965(5) . . no
C42 C43 1.376(7) . . no
C42 H34 0.963(4) . . no
C43 C44 1.379(6) . . no
C43 H35 0.964(4) . . no
C44 C46 1.507(7) . . no
C46 H36 0.983(5) . . no
C46 H37 0.960(5) . . no
C48 C51 1.494(7) . . no
C48 H38 0.954(4) . . no
C51 C52 1.382(6) . . no
C52 C53 1.389(7) . . no
C52 H39 0.975(4) . . no
C53 C54 1.377(6) . . no
C53 H40 0.968(4) . . no
C54 C55 1.402(6) . . no
C54 H41 0.972(5) . . no
C55 C56 1.515(6) . 4_575 no
C55 C56 1.515(6) . 4_575 no
C56 H42 0.965(4) . . no
C56 H43 0.960(5) . . no
CS1 CS2 1.04(5) . . no
CS1 CS3 1.41(6) . 3_555 no
CS1 CS3 1.41(6) . 3_555 no
CS1 CS4 1.26(5) . . no
CS1 CS5 1.84(6) . 3_555 no
CS1 CS5 1.84(6) . 3_555 no
CS2 CS4 1.48(4) . . no
CS3 CS4 1.80(5) . 3_454 no
CS3 CS5 1.39(4) . . no
CS4 CS5 1.24(3) . 3_555 no
